data_7044839
loop_
_publ_author_name
'Kosnik, Stephanie C.'
'Nascimento, Maxemilian C.'
'Binder, Justin Frank'
'Macdonald, Charles L. B.'

_publ_section_title
;
 Accessing Multimetallic Complexes with a Phosphorus(I) Zwitterion
;
_journal_name_full 'Dalton Transactions'
_journal_paper_doi 10.1039/C7DT03844E
_journal_year 2017
_chemical_formula_moiety 'C39 H31 Co2 O6 P3'
_chemical_formula_sum 'C39 H31 Co2 O6 P3'
_chemical_formula_weight 806.41
_space_group_crystal_system triclinic
_space_group_IT_number 2
_space_group_name_Hall '-P 1'
_space_group_name_H-M_alt 'P -1'
_symmetry_space_group_name_Hall '-P 1'
_symmetry_space_group_name_H-M 'P -1'
_atom_sites_solution_hydrogens geom
_audit_creation_method SHELXL-2017/1
_audit_update_record
;
2017-10-06 deposited with the CCDC.
2017-11-22 downloaded from the CCDC.
;
_cell_angle_alpha 87.867(3)
_cell_angle_beta 84.483(3)
_cell_angle_gamma 78.487(3)
_cell_formula_units_Z 2
_cell_length_a 10.6793(4)
_cell_length_b 11.8419(5)
_cell_length_c 14.9909(7)
_cell_measurement_reflns_used 8670
_cell_measurement_temperature 170(2)
_cell_measurement_theta_max 65.26
_cell_measurement_theta_min 2.96
_cell_volume 1848.73(14)
_computing_cell_refinement 'Bruker SAINT'
_computing_data_collection 'Bruker APEX2'
_computing_data_reduction 'Bruker SAINT'
_computing_molecular_graphics 'Bruker SHELXTL'
_computing_publication_material 'Bruker SHELXTL'
_computing_structure_refinement 'SHELXL-2017/1 (Sheldrick, 2017)'
_computing_structure_solution 'SHELXS-97 (Sheldrick 2008)'
_diffrn_ambient_temperature 170(2)
_diffrn_detector_area_resol_mean 10.24
_diffrn_measured_fraction_theta_full 0.965
_diffrn_measured_fraction_theta_max 0.965
_diffrn_measurement_device_type 'Bruker APEX-II CCD'
_diffrn_measurement_method '\f and \w scans'
_diffrn_radiation_type CuK\a
_diffrn_radiation_wavelength 1.54178
_diffrn_reflns_av_R_equivalents 0.1489
_diffrn_reflns_av_unetI/netI 0.0891
_diffrn_reflns_Laue_measured_fraction_full 0.965
_diffrn_reflns_Laue_measured_fraction_max 0.965
_diffrn_reflns_limit_h_max 12
_diffrn_reflns_limit_h_min -11
_diffrn_reflns_limit_k_max 13
_diffrn_reflns_limit_k_min -13
_diffrn_reflns_limit_l_max 17
_diffrn_reflns_limit_l_min -17
_diffrn_reflns_number 51126
_diffrn_reflns_point_group_measured_fraction_full 0.965
_diffrn_reflns_point_group_measured_fraction_max 0.965
_diffrn_reflns_theta_full 65.381
_diffrn_reflns_theta_max 65.381
_diffrn_reflns_theta_min 2.962
_exptl_absorpt_coefficient_mu 8.632
_exptl_absorpt_correction_T_max 0.841
_exptl_absorpt_correction_T_min 0.561
_exptl_absorpt_correction_type multi-scan
_exptl_absorpt_process_details 'SADABS; Bruker, 2016'
_exptl_crystal_colour red
_exptl_crystal_density_diffrn 1.449
_exptl_crystal_description Plate
_exptl_crystal_F_000 824
_exptl_crystal_size_max 0.140
_exptl_crystal_size_mid 0.050
_exptl_crystal_size_min 0.020
_refine_diff_density_max 0.546
_refine_diff_density_min -0.551
_refine_diff_density_rms 0.087
_refine_ls_extinction_method none
_refine_ls_goodness_of_fit_ref 1.172
_refine_ls_hydrogen_treatment constr
_refine_ls_matrix_type full
_refine_ls_number_parameters 454
_refine_ls_number_reflns 6131
_refine_ls_number_restraints 0
_refine_ls_restrained_S_all 1.172
_refine_ls_R_factor_all 0.1194
_refine_ls_R_factor_gt 0.0713
_refine_ls_shift/su_max 0.000
_refine_ls_shift/su_mean 0.000
_refine_ls_structure_factor_coef Fsqd
_refine_ls_weighting_details 'w=1/[\s^2^(Fo^2^)+5.8070P] where P=(Fo^2^+2Fc^2^)/3'
_refine_ls_weighting_scheme calc
_refine_ls_wR_factor_gt 0.1102
_refine_ls_wR_factor_ref 0.1235
_reflns_Friedel_coverage 0.000
_reflns_number_gt 4166
_reflns_number_total 6131
_reflns_threshold_expression 'I > 2\s(I)'
_cod_data_source_file c7dt03844e2.cif
_cod_data_source_block shelx_CCDC3
_cod_database_code 7044839
_shelx_shelxl_version_number 2017/1
_shelx_space_group_comment
;
The symmetry employed for this shelxl refinement is uniquely defined
by the following loop, which should always be used as a source of
symmetry information in preference to the above space-group names.
They are only intended as comments.
;
_shelx_estimated_absorpt_t_min 0.378
_shelx_estimated_absorpt_t_max 0.846

loop_
_space_group_symop_operation_xyz
'x, y, z'
'-x, -y, -z'

loop_
_atom_site_label
_atom_site_type_symbol
_atom_site_fract_x
_atom_site_fract_y
_atom_site_fract_z
_atom_site_U_iso_or_equiv
_atom_site_adp_type
_atom_site_occupancy
_atom_site_site_symmetry_order
_atom_site_calc_flag
_atom_site_refinement_flags_posn
_atom_site_refinement_flags_adp
P1 P 0.41015(14) 0.72959(11) 0.69816(9) 0.0213(3) Uani 1 1 d . .
P2 P 0.15664(14) 0.64980(11) 0.77956(9) 0.0209(3) Uani 1 1 d . .
P3 P 0.20612(14) 0.81378(11) 0.72568(9) 0.0211(3) Uani 1 1 d . .
C1 C 0.4222(5) 0.6016(4) 0.7604(3) 0.0212(13) Uani 1 1 d . .
C2 C 0.5240(5) 0.5161(4) 0.7847(4) 0.0238(13) Uani 1 1 d . .
H2 H 0.612426 0.517302 0.770970 0.029 Uiso 1 1 calc R U
C3 C 0.4748(6) 0.4281(4) 0.8328(3) 0.0240(13) Uani 1 1 d . .
C4 C 0.3412(6) 0.4583(4) 0.8380(4) 0.0252(14) Uani 1 1 d . .
H4 H 0.283575 0.413743 0.866524 0.030 Uiso 1 1 calc R U
C5 C 0.3056(5) 0.5653(4) 0.7941(3) 0.0207(13) Uani 1 1 d . .
C11 C 0.5103(5) 0.8210(4) 0.7332(4) 0.0240(13) Uani 1 1 d . .
C12 C 0.5795(6) 0.7907(5) 0.8068(4) 0.0314(15) Uani 1 1 d . .
H12 H 0.574924 0.720583 0.838720 0.038 Uiso 1 1 calc R U
C13 C 0.6554(6) 0.8624(5) 0.8338(4) 0.0396(17) Uani 1 1 d . .
H13 H 0.703038 0.841887 0.884299 0.048 Uiso 1 1 calc R U
C14 C 0.6616(7) 0.9638(5) 0.7872(5) 0.0434(17) Uani 1 1 d . .
H14 H 0.715777 1.011846 0.805160 0.052 Uiso 1 1 calc R U
C15 C 0.5910(6) 0.9970(5) 0.7153(4) 0.0399(17) Uani 1 1 d . .
H15 H 0.595623 1.067737 0.684260 0.048 Uiso 1 1 calc R U
C16 C 0.5131(6) 0.9263(5) 0.6885(4) 0.0291(14) Uani 1 1 d . .
H16 H 0.461989 0.949288 0.639979 0.035 Uiso 1 1 calc R U
C21 C 0.4497(5) 0.7064(4) 0.5797(3) 0.0229(13) Uani 1 1 d . .
C22 C 0.3758(7) 0.6480(5) 0.5345(4) 0.0409(17) Uani 1 1 d . .
H22 H 0.302637 0.624903 0.565136 0.049 Uiso 1 1 calc R U
C23 C 0.4080(7) 0.6233(6) 0.4450(4) 0.053(2) Uani 1 1 d . .
H23 H 0.356614 0.583338 0.414603 0.063 Uiso 1 1 calc R U
C24 C 0.5132(7) 0.6556(6) 0.3993(4) 0.0432(18) Uani 1 1 d . .
H24 H 0.534608 0.638062 0.337749 0.052 Uiso 1 1 calc R U
C25 C 0.5866(6) 0.7133(5) 0.4432(4) 0.0395(17) Uani 1 1 d . .
H25 H 0.659558 0.735870 0.411933 0.047 Uiso 1 1 calc R U
C26 C 0.5557(6) 0.7391(5) 0.5331(4) 0.0286(14) Uani 1 1 d . .
H26 H 0.607389 0.779546 0.562934 0.034 Uiso 1 1 calc R U
C31 C 0.0596(5) 0.6691(4) 0.8848(3) 0.0211(13) Uani 1 1 d . .
C32 C 0.0999(6) 0.7215(5) 0.9539(4) 0.0335(15) Uani 1 1 d . .
H32 H 0.177056 0.750433 0.944646 0.040 Uiso 1 1 calc R U
C33 C 0.0297(7) 0.7329(5) 1.0372(4) 0.0372(17) Uani 1 1 d . .
H33 H 0.059217 0.768763 1.084572 0.045 Uiso 1 1 calc R U
C34 C -0.0812(7) 0.6926(6) 1.0506(4) 0.0443(18) Uani 1 1 d . .
H34 H -0.129925 0.700980 1.107272 0.053 Uiso 1 1 calc R U
C35 C -0.1229(7) 0.6398(7) 0.9824(4) 0.057(2) Uani 1 1 d . .
H35 H -0.200395 0.611553 0.992205 0.069 Uiso 1 1 calc R U
C36 C -0.0529(6) 0.6273(6) 0.8993(4) 0.0401(17) Uani 1 1 d . .
H36 H -0.082034 0.590206 0.852504 0.048 Uiso 1 1 calc R U
C41 C 0.0663(5) 0.5879(4) 0.7065(3) 0.0223(13) Uani 1 1 d . .
C42 C 0.1097(6) 0.4767(5) 0.6763(4) 0.0352(16) Uani 1 1 d . .
H42 H 0.191210 0.435181 0.690565 0.042 Uiso 1 1 calc R U
C43 C 0.0357(7) 0.4249(6) 0.6253(5) 0.051(2) Uani 1 1 d . .
H43 H 0.066146 0.348242 0.605300 0.061 Uiso 1 1 calc R U
C44 C -0.0810(8) 0.4848(6) 0.6041(5) 0.055(2) Uani 1 1 d . .
H44 H -0.131355 0.449969 0.568554 0.067 Uiso 1 1 calc R U
C45 C -0.1262(7) 0.5949(6) 0.6337(5) 0.0501(19) Uani 1 1 d . .
H45 H -0.207897 0.635413 0.619004 0.060 Uiso 1 1 calc R U
C46 C -0.0539(6) 0.6474(5) 0.6847(4) 0.0345(15) Uani 1 1 d . .
H46 H -0.085824 0.723723 0.704954 0.041 Uiso 1 1 calc R U
C51 C 0.5513(6) 0.3218(5) 0.8772(4) 0.0315(15) Uani 1 1 d . .
C52 C 0.6788(6) 0.2800(5) 0.8238(5) 0.0477(19) Uani 1 1 d . .
H52A H 0.664027 0.263361 0.762582 0.072 Uiso 1 1 calc R U
H52B H 0.724320 0.209776 0.852180 0.072 Uiso 1 1 calc R U
H52C H 0.730590 0.339786 0.822159 0.072 Uiso 1 1 calc R U
C53 C 0.5720(8) 0.3503(6) 0.9722(4) 0.067(3) Uani 1 1 d . .
H53A H 0.626224 0.408234 0.970069 0.100 Uiso 1 1 calc R U
H53B H 0.614194 0.280312 1.002708 0.100 Uiso 1 1 calc R U
H53C H 0.488975 0.380651 1.005093 0.100 Uiso 1 1 calc R U
C54 C 0.4752(7) 0.2237(5) 0.8826(5) 0.0491(19) Uani 1 1 d . .
H54A H 0.395624 0.246392 0.921481 0.074 Uiso 1 1 calc R U
H54B H 0.527040 0.153898 0.907241 0.074 Uiso 1 1 calc R U
H54C H 0.454645 0.208488 0.822412 0.074 Uiso 1 1 calc R U
Co1 Co 0.10951(9) 0.92864(7) 0.63026(6) 0.0259(3) Uani 1 1 d . .
Co2 Co 0.15423(9) 0.97267(7) 0.79624(6) 0.0247(2) Uani 1 1 d . .
C61 C 0.0661(7) 0.8360(5) 0.5563(4) 0.0448(18) Uani 1 1 d . .
O61 O 0.0390(6) 0.7756(4) 0.5059(3) 0.0712(17) Uani 1 1 d . .
C62 C -0.0384(7) 1.0253(5) 0.6540(4) 0.0384(16) Uani 1 1 d . .
O62 O -0.1339(5) 1.0894(4) 0.6661(3) 0.0637(15) Uani 1 1 d . .
C63 C 0.2200(6) 0.9973(5) 0.5605(4) 0.0348(16) Uani 1 1 d . .
O63 O 0.2845(5) 1.0416(4) 0.5118(3) 0.0618(15) Uani 1 1 d . .
C64 C 0.2622(6) 0.9615(5) 0.8790(4) 0.0344(16) Uani 1 1 d . .
O64 O 0.3308(5) 0.9560(4) 0.9344(3) 0.0536(13) Uani 1 1 d . .
C65 C 0.0023(6) 0.9812(5) 0.8594(4) 0.0316(15) Uani 1 1 d . .
O65 O -0.0930(5) 0.9909(4) 0.9047(3) 0.0504(13) Uani 1 1 d . .
C66 C 0.1833(6) 1.1036(5) 0.7489(4) 0.0347(16) Uani 1 1 d . .
O66 O 0.2050(5) 1.1906(4) 0.7208(3) 0.0593(15) Uani 1 1 d . .

loop_
_atom_site_aniso_label
_atom_site_aniso_U_11
_atom_site_aniso_U_22
_atom_site_aniso_U_33
_atom_site_aniso_U_23
_atom_site_aniso_U_13
_atom_site_aniso_U_12
P1 0.0226(9) 0.0202(7) 0.0209(8) -0.0011(6) 0.0015(6) -0.0055(6)
P2 0.0205(9) 0.0195(7) 0.0216(8) 0.0012(6) 0.0015(6) -0.0028(6)
P3 0.0210(9) 0.0201(7) 0.0214(7) 0.0013(6) 0.0013(6) -0.0040(6)
C1 0.019(4) 0.022(3) 0.023(3) -0.001(2) 0.002(2) -0.007(2)
C2 0.017(3) 0.023(3) 0.029(3) -0.003(2) 0.001(3) 0.001(2)
C3 0.027(4) 0.022(3) 0.022(3) -0.004(2) -0.002(3) -0.001(3)
C4 0.022(4) 0.026(3) 0.026(3) 0.003(2) 0.003(3) -0.004(3)
C5 0.021(4) 0.019(3) 0.020(3) 0.001(2) 0.001(2) -0.001(2)
C11 0.024(4) 0.025(3) 0.022(3) -0.003(2) 0.007(3) -0.006(3)
C12 0.037(4) 0.029(3) 0.029(3) -0.003(3) 0.001(3) -0.012(3)
C13 0.040(5) 0.045(4) 0.039(4) -0.003(3) -0.015(3) -0.013(3)
C14 0.040(5) 0.039(4) 0.057(5) -0.011(3) -0.007(4) -0.020(3)
C15 0.045(5) 0.026(3) 0.053(4) -0.004(3) -0.002(4) -0.018(3)
C16 0.026(4) 0.030(3) 0.033(3) -0.001(3) -0.001(3) -0.011(3)
C21 0.021(4) 0.022(3) 0.025(3) -0.002(2) 0.003(3) -0.003(2)
C22 0.041(5) 0.054(4) 0.034(4) -0.014(3) 0.011(3) -0.030(4)
C23 0.054(5) 0.080(5) 0.033(4) -0.023(4) 0.004(4) -0.035(4)
C24 0.053(5) 0.053(4) 0.023(3) -0.010(3) 0.008(3) -0.013(4)
C25 0.040(5) 0.045(4) 0.034(4) -0.002(3) 0.015(3) -0.017(3)
C26 0.029(4) 0.037(3) 0.022(3) -0.004(3) 0.003(3) -0.013(3)
C31 0.015(3) 0.022(3) 0.025(3) 0.002(2) 0.003(3) -0.004(2)
C32 0.032(4) 0.041(4) 0.029(4) 0.003(3) 0.002(3) -0.016(3)
C33 0.053(5) 0.034(4) 0.029(4) -0.003(3) -0.002(3) -0.018(3)
C34 0.044(5) 0.059(4) 0.032(4) -0.016(3) 0.016(3) -0.020(4)
C35 0.042(5) 0.098(6) 0.041(4) -0.019(4) 0.021(4) -0.046(4)
C36 0.035(5) 0.062(4) 0.029(4) -0.015(3) 0.006(3) -0.024(4)
C41 0.018(4) 0.025(3) 0.024(3) 0.001(2) 0.001(2) -0.006(2)
C42 0.034(4) 0.034(4) 0.037(4) -0.010(3) -0.007(3) -0.004(3)
C43 0.056(5) 0.041(4) 0.057(5) -0.019(3) -0.021(4) -0.006(4)
C44 0.059(6) 0.060(5) 0.056(5) -0.012(4) -0.022(4) -0.023(4)
C45 0.036(5) 0.065(5) 0.053(5) 0.003(4) -0.021(4) -0.008(4)
C46 0.031(4) 0.034(4) 0.037(4) 0.003(3) -0.006(3) -0.003(3)
C51 0.033(4) 0.023(3) 0.035(4) -0.001(3) -0.006(3) 0.004(3)
C52 0.033(4) 0.034(4) 0.073(5) 0.000(3) -0.005(4) 0.002(3)
C53 0.104(7) 0.044(4) 0.043(4) 0.003(3) -0.035(4) 0.019(4)
C54 0.043(5) 0.028(4) 0.071(5) 0.013(3) 0.004(4) 0.000(3)
Co1 0.0309(6) 0.0223(5) 0.0242(5) 0.0033(4) -0.0033(4) -0.0046(4)
Co2 0.0279(6) 0.0203(5) 0.0241(5) -0.0006(4) 0.0012(4) -0.0023(4)
C61 0.070(6) 0.029(4) 0.038(4) 0.006(3) -0.013(4) -0.015(4)
O61 0.131(5) 0.052(3) 0.046(3) 0.008(3) -0.036(3) -0.044(3)
C62 0.044(5) 0.039(4) 0.032(4) 0.010(3) -0.005(3) -0.007(3)
O62 0.038(3) 0.074(4) 0.063(3) 0.011(3) 0.004(3) 0.020(3)
C63 0.041(5) 0.034(4) 0.030(4) -0.002(3) -0.002(3) -0.009(3)
O63 0.068(4) 0.079(4) 0.046(3) 0.016(3) 0.005(3) -0.041(3)
C64 0.042(5) 0.024(3) 0.033(4) -0.003(3) -0.002(3) 0.002(3)
O64 0.054(4) 0.062(3) 0.042(3) -0.004(2) -0.016(3) 0.000(3)
C65 0.032(4) 0.029(3) 0.031(4) -0.003(3) -0.002(3) 0.002(3)
O65 0.032(3) 0.065(3) 0.049(3) -0.006(2) 0.007(2) -0.004(2)
C66 0.047(5) 0.027(3) 0.029(3) -0.001(3) 0.003(3) -0.006(3)
O66 0.101(5) 0.031(3) 0.048(3) 0.003(2) 0.006(3) -0.025(3)

loop_
_atom_type_symbol
_atom_type_description
_atom_type_scat_dispersion_real
_atom_type_scat_dispersion_imag
_atom_type_scat_source
C C 0.0181 0.0091 'International Tables Vol C Tables 4.2.6.8 and 6.1.1.4'
H H 0.0000 0.0000 'International Tables Vol C Tables 4.2.6.8 and 6.1.1.4'
O O 0.0492 0.0322 'International Tables Vol C Tables 4.2.6.8 and 6.1.1.4'
P P 0.2955 0.4335 'International Tables Vol C Tables 4.2.6.8 and 6.1.1.4'
Co Co -2.3653 3.6143 'International Tables Vol C Tables 4.2.6.8 and 6.1.1.4'

loop_
_geom_angle_atom_site_label_1
_geom_angle_atom_site_label_2
_geom_angle_atom_site_label_3
_geom_angle
C1 P1 C11 112.6(3)
C1 P1 C21 112.8(2)
C11 P1 C21 107.8(3)
C1 P1 P3 103.54(19)
C11 P1 P3 109.50(18)
C21 P1 P3 110.60(19)
C5 P2 C41 113.4(3)
C5 P2 C31 110.5(2)
C41 P2 C31 105.8(3)
C5 P2 P3 102.57(19)
C41 P2 P3 112.77(18)
C31 P2 P3 111.92(18)
Co1 P3 Co2 77.28(6)
Co1 P3 P1 121.20(8)
Co2 P3 P1 120.64(8)
Co1 P3 P2 127.24(9)
Co2 P3 P2 123.31(8)
P1 P3 P2 91.14(7)
C2 C1 C5 107.1(5)
C2 C1 P1 134.6(4)
C5 C1 P1 118.2(4)
C1 C2 C3 109.1(5)
C1 C2 H2 125.4
C3 C2 H2 125.4
C4 C3 C2 107.7(5)
C4 C3 C51 125.2(5)
C2 C3 C51 127.0(5)
C3 C4 C5 109.0(5)
C3 C4 H4 125.5
C5 C4 H4 125.5
C4 C5 C1 107.0(5)
C4 C5 P2 131.5(4)
C1 C5 P2 121.5(4)
C12 C11 C16 120.0(5)
C12 C11 P1 120.4(4)
C16 C11 P1 119.5(4)
C13 C12 C11 119.9(6)
C13 C12 H12 120.0
C11 C12 H12 120.0
C14 C13 C12 119.7(6)
C14 C13 H13 120.1
C12 C13 H13 120.1
C15 C14 C13 121.3(6)
C15 C14 H14 119.3
C13 C14 H14 119.3
C14 C15 C16 119.4(6)
C14 C15 H15 120.3
C16 C15 H15 120.3
C15 C16 C11 119.6(6)
C15 C16 H16 120.2
C11 C16 H16 120.2
C22 C21 C26 118.6(5)
C22 C21 P1 118.8(4)
C26 C21 P1 122.5(4)
C23 C22 C21 120.1(6)
C23 C22 H22 119.9
C21 C22 H22 119.9
C24 C23 C22 121.1(6)
C24 C23 H23 119.5
C22 C23 H23 119.5
C25 C24 C23 119.3(6)
C25 C24 H24 120.4
C23 C24 H24 120.4
C24 C25 C26 120.6(6)
C24 C25 H25 119.7
C26 C25 H25 119.7
C21 C26 C25 120.4(6)
C21 C26 H26 119.8
C25 C26 H26 119.8
C32 C31 C36 118.8(5)
C32 C31 P2 119.8(4)
C36 C31 P2 121.3(4)
C31 C32 C33 121.1(6)
C31 C32 H32 119.5
C33 C32 H32 119.5
C34 C33 C32 119.7(6)
C34 C33 H33 120.1
C32 C33 H33 120.1
C33 C34 C35 120.0(6)
C33 C34 H34 120.0
C35 C34 H34 120.0
C34 C35 C36 120.6(6)
C34 C35 H35 119.7
C36 C35 H35 119.7
C31 C36 C35 119.8(6)
C31 C36 H36 120.1
C35 C36 H36 120.1
C42 C41 C46 118.6(5)
C42 C41 P2 120.5(4)
C46 C41 P2 120.7(4)
C41 C42 C43 120.9(6)
C41 C42 H42 119.5
C43 C42 H42 119.5
C44 C43 C42 119.6(6)
C44 C43 H43 120.2
C42 C43 H43 120.2
C43 C44 C45 120.5(7)
C43 C44 H44 119.8
C45 C44 H44 119.8
C44 C45 C46 120.6(7)
C44 C45 H45 119.7
C46 C45 H45 119.7
C45 C46 C41 119.8(6)
C45 C46 H46 120.1
C41 C46 H46 120.1
C52 C51 C53 110.4(6)
C52 C51 C3 111.0(5)
C53 C51 C3 109.4(5)
C52 C51 C54 108.1(5)
C53 C51 C54 108.2(6)
C3 C51 C54 109.6(5)
C51 C52 H52A 109.5
C51 C52 H52B 109.5
H52A C52 H52B 109.5
C51 C52 H52C 109.5
H52A C52 H52C 109.5
H52B C52 H52C 109.5
C51 C53 H53A 109.5
C51 C53 H53B 109.5
H53A C53 H53B 109.5
C51 C53 H53C 109.5
H53A C53 H53C 109.5
H53B C53 H53C 109.5
C51 C54 H54A 109.5
C51 C54 H54B 109.5
H54A C54 H54B 109.5
C51 C54 H54C 109.5
H54A C54 H54C 109.5
H54B C54 H54C 109.5
C61 Co1 C62 101.0(3)
C61 Co1 C63 102.6(3)
C62 Co1 C63 110.7(3)
C61 Co1 P3 103.2(2)
C62 Co1 P3 124.8(2)
C63 Co1 P3 111.2(2)
C61 Co1 Co2 149.1(2)
C62 Co1 Co2 84.8(2)
C63 Co1 Co2 103.56(19)
P3 Co1 Co2 51.54(5)
C66 Co2 C64 96.4(3)
C66 Co2 C65 115.0(3)
C64 Co2 C65 103.5(3)
C66 Co2 P3 122.6(2)
C64 Co2 P3 105.49(19)
C65 Co2 P3 110.29(19)
C66 Co2 Co1 84.4(2)
C64 Co2 Co1 149.1(2)
C65 Co2 Co1 104.1(2)
P3 Co2 Co1 51.18(5)
O61 C61 Co1 178.5(6)
O62 C62 Co1 177.4(6)
O63 C63 Co1 175.3(6)
O64 C64 Co2 178.4(6)
O65 C65 Co2 175.3(6)
O66 C66 Co2 177.1(6)

loop_
_geom_bond_atom_site_label_1
_geom_bond_atom_site_label_2
_geom_bond_distance
P1 C1 1.739(5)
P1 C11 1.790(6)
P1 C21 1.803(5)
P1 P3 2.214(2)
P2 C5 1.731(5)
P2 C41 1.792(6)
P2 C31 1.798(5)
P2 P3 2.2166(19)
P3 Co1 2.1306(16)
P3 Co2 2.1413(16)
C1 C2 1.396(7)
C1 C5 1.438(8)
C2 C3 1.404(7)
C2 H2 0.9500
C3 C4 1.395(8)
C3 C51 1.526(7)
C4 C5 1.405(7)
C4 H4 0.9500
C11 C12 1.384(8)
C11 C16 1.399(7)
C12 C13 1.380(8)
C12 H12 0.9500
C13 C14 1.376(8)
C13 H13 0.9500
C14 C15 1.376(9)
C14 H14 0.9500
C15 C16 1.387(8)
C15 H15 0.9500
C16 H16 0.9500
C21 C22 1.385(8)
C21 C26 1.386(8)
C22 C23 1.379(8)
C22 H22 0.9500
C23 C24 1.371(9)
C23 H23 0.9500
C24 C25 1.364(9)
C24 H24 0.9500
C25 C26 1.387(8)
C25 H25 0.9500
C26 H26 0.9500
C31 C32 1.373(8)
C31 C36 1.383(8)
C32 C33 1.390(8)
C32 H32 0.9500
C33 C34 1.358(9)
C33 H33 0.9500
C34 C35 1.371(9)
C34 H34 0.9500
C35 C36 1.387(8)
C35 H35 0.9500
C36 H36 0.9500
C41 C42 1.384(7)
C41 C46 1.398(8)
C42 C43 1.389(8)
C42 H42 0.9500
C43 C44 1.366(9)
C43 H43 0.9500
C44 C45 1.371(9)
C44 H44 0.9500
C45 C46 1.381(9)
C45 H45 0.9500
C46 H46 0.9500
C51 C52 1.513(8)
C51 C53 1.523(8)
C51 C54 1.540(8)
C52 H52A 0.9800
C52 H52B 0.9800
C52 H52C 0.9800
C53 H53A 0.9800
C53 H53B 0.9800
C53 H53C 0.9800
C54 H54A 0.9800
C54 H54B 0.9800
C54 H54C 0.9800
Co1 C61 1.744(7)
Co1 C62 1.770(7)
Co1 C63 1.797(7)
Co1 Co2 2.6675(13)
Co2 C66 1.753(6)
Co2 C64 1.758(7)
Co2 C65 1.785(7)
C61 O61 1.154(7)
C62 O62 1.147(7)
C63 O63 1.140(7)
C64 O64 1.151(7)
C65 O65 1.156(7)
C66 O66 1.156(6)

loop_
_geom_torsion_atom_site_label_1
_geom_torsion_atom_site_label_2
_geom_torsion_atom_site_label_3
_geom_torsion_atom_site_label_4
_geom_torsion
C11 P1 C1 C2 -50.7(6)
C21 P1 C1 C2 71.6(6)
P3 P1 C1 C2 -168.9(5)
C11 P1 C1 C5 132.8(4)
C21 P1 C1 C5 -104.9(4)
P3 P1 C1 C5 14.6(4)
C5 C1 C2 C3 -0.3(6)
P1 C1 C2 C3 -177.0(4)
C1 C2 C3 C4 0.5(6)
C1 C2 C3 C51 -175.9(5)
C2 C3 C4 C5 -0.5(6)
C51 C3 C4 C5 175.9(5)
C3 C4 C5 C1 0.3(6)
C3 C4 C5 P2 -178.3(4)
C2 C1 C5 C4 0.0(6)
P1 C1 C5 C4 177.4(4)
C2 C1 C5 P2 178.8(4)
P1 C1 C5 P2 -3.8(6)
C41 P2 C5 C4 -68.8(6)
C31 P2 C5 C4 49.8(6)
P3 P2 C5 C4 169.3(5)
C41 P2 C5 C1 112.8(4)
C31 P2 C5 C1 -128.6(4)
P3 P2 C5 C1 -9.1(5)
C1 P1 C11 C12 -4.4(5)
C21 P1 C11 C12 -129.4(5)
P3 P1 C11 C12 110.2(4)
C1 P1 C11 C16 178.8(4)
C21 P1 C11 C16 53.7(5)
P3 P1 C11 C16 -66.6(5)
C16 C11 C12 C13 -2.5(9)
P1 C11 C12 C13 -179.3(5)
C11 C12 C13 C14 0.0(9)
C12 C13 C14 C15 1.7(10)
C13 C14 C15 C16 -0.7(10)
C14 C15 C16 C11 -1.8(9)
C12 C11 C16 C15 3.5(8)
P1 C11 C16 C15 -179.7(4)
C1 P1 C21 C22 61.8(5)
C11 P1 C21 C22 -173.3(5)
P3 P1 C21 C22 -53.6(5)
C1 P1 C21 C26 -114.6(5)
C11 P1 C21 C26 10.4(5)
P3 P1 C21 C26 130.0(4)
C26 C21 C22 C23 0.1(9)
P1 C21 C22 C23 -176.4(5)
C21 C22 C23 C24 0.1(11)
C22 C23 C24 C25 -0.1(11)
C23 C24 C25 C26 0.0(10)
C22 C21 C26 C25 -0.3(9)
P1 C21 C26 C25 176.1(5)
C24 C25 C26 C21 0.2(9)
C5 P2 C31 C32 60.5(5)
C41 P2 C31 C32 -176.3(4)
P3 P2 C31 C32 -53.1(5)
C5 P2 C31 C36 -116.4(5)
C41 P2 C31 C36 6.7(5)
P3 P2 C31 C36 129.9(5)
C36 C31 C32 C33 -0.1(9)
P2 C31 C32 C33 -177.1(4)
C31 C32 C33 C34 -0.6(9)
C32 C33 C34 C35 0.7(10)
C33 C34 C35 C36 -0.2(12)
C32 C31 C36 C35 0.5(9)
P2 C31 C36 C35 177.5(5)
C34 C35 C36 C31 -0.4(11)
C5 P2 C41 C42 7.7(6)
C31 P2 C41 C42 -113.6(5)
P3 P2 C41 C42 123.8(4)
C5 P2 C41 C46 -177.4(4)
C31 P2 C41 C46 61.3(5)
P3 P2 C41 C46 -61.3(5)
C46 C41 C42 C43 0.0(9)
P2 C41 C42 C43 175.0(5)
C41 C42 C43 C44 0.5(11)
C42 C43 C44 C45 -0.8(12)
C43 C44 C45 C46 0.6(12)
C44 C45 C46 C41 -0.1(10)
C42 C41 C46 C45 -0.3(9)
P2 C41 C46 C45 -175.3(5)
C4 C3 C51 C52 150.3(6)
C2 C3 C51 C52 -34.0(8)
C4 C3 C51 C53 -87.6(7)
C2 C3 C51 C53 88.1(7)
C4 C3 C51 C54 30.9(7)
C2 C3 C51 C54 -153.4(6)
